data_7060200
loop_
_publ_author_name
'Schopper, Nils'
'Sprenger, Jan A. P.'
'Zapf, Ludwig'
'Reiss, Guido J.'
'Ignat&#x2019;ev, Nikolai V.'
'Finze, Maik'

_publ_section_title
;
 Alkoxycyanoborates: metal salts and low-viscosity ionic liquids
;
_journal_issue 33
_journal_name_full 'New Journal of Chemistry'
_journal_page_first 14973
_journal_page_last 14987
_journal_paper_doi 10.1039/D0NJ04950F
_journal_volume 45
_journal_year 2021
_chemical_formula_moiety 'C4 H3 B K N3 O'
_chemical_formula_sum 'C4 H3 B K N3 O'
_chemical_formula_weight 159.00
_space_group_crystal_system monoclinic
_space_group_IT_number 15
_space_group_name_Hall '-C 2yc'
_space_group_name_H-M_alt 'C 1 2/c 1'
_atom_sites_solution_hydrogens geom
_audit_creation_method SHELXL-2018/3
_audit_update_record
;
2020-11-16 deposited with the CCDC.	2020-11-24 downloaded from the CCDC.
;
_cell_angle_alpha 90
_cell_angle_beta 95.1680(10)
_cell_angle_gamma 90
_cell_formula_units_Z 8
_cell_length_a 13.8805(2)
_cell_length_b 7.50520(10)
_cell_length_c 15.3649(2)
_cell_measurement_reflns_used 5946
_cell_measurement_temperature 100(2)
_cell_measurement_theta_max 77.0130
_cell_measurement_theta_min 6.4270
_cell_volume 1594.15(4)
_computing_cell_refinement 'CrysAlisPro 1.171.40.45a (Rigaku OD, 2019)'
_computing_data_collection 'CrysAlisPro 1.171.40.45a (Rigaku OD, 2019)'
_computing_data_reduction 'CrysAlisPro 1.171.40.45a (Rigaku OD, 2019)'
_computing_molecular_graphics 'SHELXL-2018/3 (Sheldrick, 2018)'
_computing_publication_material 'SHELXL-2018/3 (Sheldrick, 2018)'
_computing_structure_refinement 'SHELXL-2018/3 (Sheldrick, 2018)'
_computing_structure_solution 'SHELXT 2014/4 (Sheldrick, 2014)'
_diffrn_ambient_environment N~2~
_diffrn_ambient_temperature 100.00(10)
_diffrn_detector 'Hybrid Pixel Array Detector'
_diffrn_detector_area_resol_mean 10.0000
_diffrn_detector_type HyPix
_diffrn_measured_fraction_theta_full 1.000
_diffrn_measured_fraction_theta_max 0.989
_diffrn_measurement_device 'four-circle diffractometer'
_diffrn_measurement_device_type 'XtaLAB Synergy, Dualflex, HyPix'
_diffrn_radiation_monochromator mirror
_diffrn_radiation_probe x-ray
_diffrn_radiation_type 'Cu K\a'
_diffrn_radiation_wavelength 1.54184
_diffrn_reflns_av_R_equivalents 0.0296
_diffrn_reflns_av_unetI/netI 0.0205
_diffrn_reflns_Laue_measured_fraction_full 1.000
_diffrn_reflns_Laue_measured_fraction_max 0.989
_diffrn_reflns_limit_h_max 17
_diffrn_reflns_limit_h_min -16
_diffrn_reflns_limit_k_max 9
_diffrn_reflns_limit_k_min -9
_diffrn_reflns_limit_l_max 19
_diffrn_reflns_limit_l_min -18
_diffrn_reflns_number 8580
_diffrn_reflns_point_group_measured_fraction_full 1.000
_diffrn_reflns_point_group_measured_fraction_max 0.989
_diffrn_reflns_theta_full 72.000
_diffrn_reflns_theta_max 77.246
_diffrn_reflns_theta_min 5.783
_diffrn_source 'micro-focus sealed X-ray tube'
_diffrn_source_type 'PhotonJet (Cu) X-ray Source'
_exptl_absorpt_coefficient_mu 5.333
_exptl_absorpt_correction_T_max 1.000
_exptl_absorpt_correction_T_min 0.418
_exptl_absorpt_correction_type gaussian
_exptl_absorpt_process_details
;
CrysAlisPro 1.171.41.63a (Rigaku Oxford Diffraction, 2020)
Numerical absorption correction based on gaussian integration over
			a multifaceted crystal model
Empirical absorption correction using spherical harmonics,
 implemented in SCALE3 ABSPACK scaling algorithm.
;
_exptl_crystal_colour 'clear colourless'
_exptl_crystal_density_diffrn 1.325
_exptl_crystal_description block
_exptl_crystal_F_000 640
_exptl_crystal_size_max 0.450
_exptl_crystal_size_mid 0.280
_exptl_crystal_size_min 0.140
_refine_diff_density_max 0.243
_refine_diff_density_min -0.248
_refine_diff_density_rms 0.051
_refine_ls_extinction_coef 0.00105(16)
_refine_ls_extinction_expression Fc^*^=kFc[1+0.001xFc^2^\l^3^/sin(2\q)]^-1/4^
_refine_ls_extinction_method 'SHELXL-2018/3 (Sheldrick 2018)'
_refine_ls_goodness_of_fit_ref 1.018
_refine_ls_hydrogen_treatment constr
_refine_ls_matrix_type full
_refine_ls_number_parameters 95
_refine_ls_number_reflns 1670
_refine_ls_number_restraints 0
_refine_ls_restrained_S_all 1.018
_refine_ls_R_factor_all 0.0253
_refine_ls_R_factor_gt 0.0251
_refine_ls_shift/su_max 0.000
_refine_ls_shift/su_mean 0.000
_refine_ls_structure_factor_coef Fsqd
_refine_ls_weighting_details 'w=1/[\s^2^(Fo^2^)+(0.0419P)^2^+1.0863P] where P=(Fo^2^+2Fc^2^)/3'
_refine_ls_weighting_scheme calc
_refine_ls_wR_factor_gt 0.0686
_refine_ls_wR_factor_ref 0.0687
_reflns_Friedel_coverage 0.000
_reflns_number_gt 1640
_reflns_number_total 1670
_reflns_threshold_expression 'I > 2\s(I)'
_cod_data_source_file d0nj04950f2.cif
_cod_data_source_block LuZa070_a
_cod_depositor_comments 'Adding full bibliography for 7060196--7060200.cif.'
_cod_original_sg_symbol_H-M 'C 2/c'
_cod_database_code 7060200
_shelx_shelxl_version_number 2018/3
_shelx_space_group_comment
;
The symmetry employed for this shelxl refinement is uniquely defined
by the following loop, which should always be used as a source of
symmetry information in preference to the above space-group names.
They are only intended as comments.
;
_shelx_estimated_absorpt_t_min 0.198
_shelx_estimated_absorpt_t_max 0.522
_oxdiff_exptl_absorpt_empirical_full_min 0.737
_oxdiff_exptl_absorpt_empirical_full_max 1.669
_oxdiff_exptl_absorpt_empirical_details
;
Empirical correction (ABSPACK) includes:
- Absorption correction using spherical harmonics
- Frame scaling
;

loop_
_space_group_symop_operation_xyz
'x, y, z'
'-x, y, -z+1/2'
'x+1/2, y+1/2, z'
'-x+1/2, y+1/2, -z+1/2'
'-x, -y, -z'
'x, -y, z-1/2'
'-x+1/2, -y+1/2, -z'
'x+1/2, -y+1/2, z-1/2'

loop_
_atom_site_label
_atom_site_type_symbol
_atom_site_fract_x
_atom_site_fract_y
_atom_site_fract_z
_atom_site_U_iso_or_equiv
_atom_site_adp_type
_atom_site_occupancy
_atom_site_site_symmetry_order
_atom_site_calc_flag
_atom_site_refinement_flags_posn
_atom_site_refinement_flags_adp
_atom_site_refinement_flags_occupancy
_atom_site_disorder_assembly
_atom_site_disorder_group
K1 K 0.500000 0.18196(4) 0.250000 0.01624(13) Uani 1 2 d S T P . .
O1 O 0.62751(6) 0.46263(11) 0.24723(5) 0.0202(2) Uani 1 1 d . . . . .
N1 N 0.58194(9) 0.31913(15) 0.44934(8) 0.0282(3) Uani 1 1 d . . . . .
C1 C 0.61448(9) 0.41662(16) 0.40298(8) 0.0198(3) Uani 1 1 d . . . . .
K2 K 0.500000 0.000000 0.500000 0.01801(13) Uani 1 2 d S . P . .
N2 N 0.85391(8) 0.57370(16) 0.36588(7) 0.0244(2) Uani 1 1 d . . . . .
C2 C 0.77197(9) 0.56041(16) 0.35141(8) 0.0186(3) Uani 1 1 d . . . . .
N3 N 0.58260(8) 0.88264(15) 0.34703(7) 0.0238(2) Uani 1 1 d . . . . .
C3 C 0.61264(8) 0.74195(17) 0.34047(7) 0.0183(3) Uani 1 1 d . . . . .
C4 C 0.65421(10) 0.55414(18) 0.17159(8) 0.0238(3) Uani 1 1 d . . . . .
H4A H 0.630563 0.487661 0.119058 0.036 Uiso 1 1 calc R U . . .
H4B H 0.724824 0.563993 0.174327 0.036 Uiso 1 1 calc R U . . .
H4C H 0.625587 0.673595 0.169442 0.036 Uiso 1 1 calc R U . . .
B00B B 0.65566(9) 0.54284(18) 0.32988(9) 0.0172(3) Uani 1 1 d . . . . .

loop_
_atom_site_aniso_label
_atom_site_aniso_U_11
_atom_site_aniso_U_22
_atom_site_aniso_U_33
_atom_site_aniso_U_23
_atom_site_aniso_U_13
_atom_site_aniso_U_12
K1 0.01785(19) 0.01344(19) 0.01743(19) 0.000 0.00169(12) 0.000
O1 0.0256(4) 0.0178(4) 0.0173(4) 0.0000(3) 0.0028(3) -0.0045(3)
N1 0.0363(6) 0.0237(6) 0.0251(6) 0.0011(5) 0.0046(5) -0.0077(5)
C1 0.0230(6) 0.0168(6) 0.0193(6) -0.0015(5) 0.0011(5) -0.0023(5)
K2 0.0204(2) 0.0176(2) 0.01619(19) 0.00350(12) 0.00269(13) -0.00162(12)
N2 0.0202(5) 0.0257(6) 0.0272(6) 0.0041(4) 0.0019(4) 0.0013(4)
C2 0.0225(6) 0.0141(6) 0.0196(6) 0.0017(4) 0.0039(4) 0.0016(4)
N3 0.0262(5) 0.0212(6) 0.0245(5) 0.0005(4) 0.0049(4) 0.0044(4)
C3 0.0165(5) 0.0201(6) 0.0186(5) 0.0013(5) 0.0025(4) -0.0012(5)
C4 0.0311(7) 0.0220(6) 0.0186(6) 0.0027(5) 0.0042(5) -0.0019(5)
B00B 0.0188(6) 0.0137(6) 0.0193(6) 0.0012(5) 0.0030(5) -0.0008(5)

loop_
_atom_type_symbol
_atom_type_description
_atom_type_scat_dispersion_real
_atom_type_scat_dispersion_imag
_atom_type_scat_source
C C 0.0181 0.0091 'International Tables Vol C Tables 4.2.6.8 and 6.1.1.4'
H H 0.0000 0.0000 'International Tables Vol C Tables 4.2.6.8 and 6.1.1.4'
B B 0.0090 0.0039 'International Tables Vol C Tables 4.2.6.8 and 6.1.1.4'
N N 0.0311 0.0180 'International Tables Vol C Tables 4.2.6.8 and 6.1.1.4'
O O 0.0492 0.0322 'International Tables Vol C Tables 4.2.6.8 and 6.1.1.4'
K K 0.3868 1.0657 'International Tables Vol C Tables 4.2.6.8 and 6.1.1.4'

loop_
_geom_angle_atom_site_label_1
_geom_angle_atom_site_label_2
_geom_angle_atom_site_label_3
_geom_angle
_geom_angle_site_symmetry_1
_geom_angle_site_symmetry_3
_geom_angle_publ_flag
O1 K1 O1 80.22(4) 2_655 . ?
O1 K1 N3 112.24(3) 2_655 2_645 ?
O1 K1 N3 144.68(3) . 2_645 ?
O1 K1 N3 144.68(3) 2_655 1_545 ?
O1 K1 N3 112.24(3) . 1_545 ?
N3 K1 N3 77.32(5) 2_645 1_545 ?
O1 K1 N2 73.85(3) 2_655 3_445 ?
O1 K1 N2 134.59(3) . 3_445 ?
N3 K1 N2 80.39(3) 2_645 3_445 ?
N3 K1 N2 74.57(3) 1_545 3_445 ?
O1 K1 N2 134.59(3) 2_655 4_645 ?
O1 K1 N2 73.85(3) . 4_645 ?
N3 K1 N2 74.57(3) 2_645 4_645 ?
N3 K1 N2 80.39(3) 1_545 4_645 ?
N2 K1 N2 147.82(5) 3_445 4_645 ?
O1 K1 C1 47.23(3) 2_655 2_655 ?
O1 K1 C1 81.19(3) . 2_655 ?
N3 K1 C1 84.37(3) 2_645 2_655 ?
N3 K1 C1 161.41(3) 1_545 2_655 ?
N2 K1 C1 105.70(3) 3_445 2_655 ?
N2 K1 C1 91.77(3) 4_645 2_655 ?
O1 K1 C1 81.19(3) 2_655 . ?
O1 K1 C1 47.23(3) . . ?
N3 K1 C1 161.41(3) 2_645 . ?
N3 K1 C1 84.37(3) 1_545 . ?
N2 K1 C1 91.77(3) 3_445 . ?
N2 K1 C1 105.70(3) 4_645 . ?
C1 K1 C1 114.08(5) 2_655 . ?
O1 K1 N1 67.13(3) 2_655 2_655 ?
O1 K1 N1 85.19(3) . 2_655 ?
N3 K1 N1 71.21(3) 2_645 2_655 ?
N3 K1 N1 143.57(3) 1_545 2_655 ?
N2 K1 N1 116.51(3) 3_445 2_655 ?
N2 K1 N1 74.03(3) 4_645 2_655 ?
C1 K1 N1 19.96(3) 2_655 2_655 ?
C1 K1 N1 127.15(3) . 2_655 ?
O1 K1 N1 85.19(3) 2_655 . ?
O1 K1 N1 67.13(3) . . ?
N3 K1 N1 143.57(3) 2_645 . ?
N3 K1 N1 71.21(3) 1_545 . ?
N2 K1 N1 74.03(3) 3_445 . ?
N2 K1 N1 116.51(3) 4_645 . ?
C1 K1 N1 127.14(3) 2_655 . ?
C1 K1 N1 19.96(3) . . ?
N1 K1 N1 144.01(4) 2_655 . ?
O1 K1 K2 108.984(18) 2_655 2_655 ?
O1 K1 K2 100.785(17) . 2_655 ?
N3 K1 K2 44.27(2) 2_645 2_655 ?
N3 K1 K2 101.12(2) 1_545 2_655 ?
N2 K1 K2 122.56(2) 3_445 2_655 ?
N2 K1 K2 43.63(2) 4_645 2_655 ?
C1 K1 K2 62.60(2) 2_655 2_655 ?
C1 K1 K2 145.56(2) . 2_655 ?
N1 K1 K2 42.821(19) 2_655 2_655 ?
N1 K1 K2 160.13(2) . 2_655 ?
O1 K1 K2 100.784(17) 2_655 . ?
O1 K1 K2 108.984(18) . . ?
N3 K1 K2 101.12(2) 2_645 . ?
N3 K1 K2 44.27(2) 1_545 . ?
N2 K1 K2 43.63(2) 3_445 . ?
N2 K1 K2 122.56(2) 4_645 . ?
C1 K1 K2 145.56(2) 2_655 . ?
C1 K1 K2 62.60(2) . . ?
N1 K1 K2 160.12(2) 2_655 . ?
N1 K1 K2 42.821(19) . . ?
K2 K1 K2 140.856(9) 2_655 . ?
C4 O1 B00B 116.81(10) . . ?
C4 O1 K1 126.51(7) . . ?
B00B O1 K1 115.69(7) . . ?
C1 N1 K2 156.52(10) . . ?
C1 N1 K1 75.29(8) . . ?
K2 N1 K1 82.95(3) . . ?
N1 C1 B00B 174.48(13) . . ?
N1 C1 K1 84.75(9) . . ?
B00B C1 K1 89.74(7) . . ?
N1 K2 N1 180.0 . 5_656 ?
N1 K2 N2 95.05(3) . 7_656 ?
N1 K2 N2 84.95(3) 5_656 7_656 ?
N1 K2 N2 84.95(3) . 3_445 ?
N1 K2 N2 95.05(3) 5_656 3_445 ?
N2 K2 N2 180.0 7_656 3_445 ?
N1 K2 N3 99.75(3) . 5_666 ?
N1 K2 N3 80.25(3) 5_656 5_666 ?
N2 K2 N3 76.90(3) 7_656 5_666 ?
N2 K2 N3 103.10(3) 3_445 5_666 ?
N1 K2 N3 80.25(3) . 1_545 ?
N1 K2 N3 99.75(3) 5_656 1_545 ?
N2 K2 N3 103.10(3) 7_656 1_545 ?
N2 K2 N3 76.90(3) 3_445 1_545 ?
N3 K2 N3 180.00(2) 5_666 1_545 ?
N1 K2 K1 125.77(2) . 5_656 ?
N1 K2 K1 54.23(2) 5_656 5_656 ?
N2 K2 K1 45.98(2) 7_656 5_656 ?
N2 K2 K1 134.02(2) 3_445 5_656 ?
N3 K2 K1 44.88(2) 5_666 5_656 ?
N3 K2 K1 135.12(2) 1_545 5_656 ?
N1 K2 K1 54.23(2) . . ?
N1 K2 K1 125.78(2) 5_656 . ?
N2 K2 K1 134.02(2) 7_656 . ?
N2 K2 K1 45.98(2) 3_445 . ?
N3 K2 K1 135.12(2) 5_666 . ?
N3 K2 K1 44.88(2) 1_545 . ?
K1 K2 K1 180.0 5_656 . ?
C2 N2 K2 139.83(9) . 3 ?
C2 N2 K1 129.53(9) . 3 ?
K2 N2 K1 90.40(3) 3 3 ?
N2 C2 B00B 179.36(13) . . ?
C3 N3 K2 122.41(9) . 1_565 ?
C3 N3 K1 143.82(9) . 1_565 ?
K2 N3 K1 90.85(3) 1_565 1_565 ?
N3 C3 B00B 179.25(12) . . ?
O1 C4 H4A 109.5 . . ?
O1 C4 H4B 109.5 . . ?
H4A C4 H4B 109.5 . . ?
O1 C4 H4C 109.5 . . ?
H4A C4 H4C 109.5 . . ?
H4B C4 H4C 109.5 . . ?
O1 B00B C1 106.62(10) . . ?
O1 B00B C3 113.81(10) . . ?
C1 B00B C3 108.32(9) . . ?
O1 B00B C2 113.76(10) . . ?
C1 B00B C2 108.30(10) . . ?
C3 B00B C2 105.83(9) . . ?

loop_
_geom_bond_atom_site_label_1
_geom_bond_atom_site_label_2
_geom_bond_distance
_geom_bond_site_symmetry_2
_geom_bond_publ_flag
K1 O1 2.7541(9) 2_655 ?
K1 O1 2.7541(9) . ?
K1 N3 2.8768(11) 2_645 ?
K1 N3 2.8768(11) 1_545 ?
K1 N2 2.9314(11) 3_445 ?
K1 N2 2.9314(11) 4_645 ?
K1 C1 3.2370(12) 2_655 ?
K1 C1 3.2371(12) . ?
K1 N1 3.3327(12) 2_655 ?
K1 N1 3.3327(12) . ?
K1 K2 4.07677(12) 2_655 ?
K1 K2 4.07677(12) . ?
O1 C4 1.4274(14) . ?
O1 B00B 1.4277(16) . ?
N1 C1 1.1422(17) . ?
N1 K2 2.7921(11) . ?
C1 B00B 1.6128(17) . ?
K2 N2 2.8128(11) 7_656 ?
K2 N2 2.8128(11) 3_445 ?
K2 N3 2.8461(10) 5_666 ?
K2 N3 2.8461(11) 1_545 ?
N2 C2 1.1434(17) . ?
C2 B00B 1.6238(17) . ?
N3 C3 1.1431(17) . ?
C3 B00B 1.6228(18) . ?
C4 H4A 0.9800 . ?
C4 H4B 0.9800 . ?
C4 H4C 0.9800 . ?
